data_4312093
loop_
_publ_author_name
'Sankar Prasad Rath'
'Marilyn M. Olmstead'
'Alan L. Balch'

_publ_section_title
;
 Oxidative Verdoheme Formation and Stabilization by Axial Isocyanide
 Ligation
;
_journal_name_full 'Inorganic Chemistry'
_journal_page_first 7648
_journal_page_last 7655
_journal_paper_doi 10.1021/ic0491433
_journal_volume 43
_journal_year 2004
_chemical_formula_sum 'C45 H61 F6 Fe N6 O P'
_chemical_formula_weight 902.82
_chemical_name_common '[(t-butylisocyanide)2Fe(OEOP)].PF6'
_chemical_name_systematic
; 
 ? 
;
_space_group_IT_number 2
_symmetry_cell_setting triclinic
_symmetry_space_group_name_Hall '-P 1'
_symmetry_space_group_name_H-M 'P -1'
_atom_sites_solution_hydrogens geom
_atom_sites_solution_primary direct
_atom_sites_solution_secondary difmap
_audit_creation_method SHELXL-97
_cell_angle_alpha 74.64(3)
_cell_angle_beta 85.91(3)
_cell_angle_gamma 62.41(3)
_cell_formula_units_Z 4
_cell_length_a 16.848(3)
_cell_length_b 17.691(4)
_cell_length_c 18.896(4)
_cell_measurement_reflns_used 629
_cell_measurement_temperature 90(2)
_cell_measurement_theta_max 26.75
_cell_measurement_theta_min 3.7
_cell_volume 4805(2)
_computing_cell_refinement 'SAINT 6.45A (Bruker, 2003)'
_computing_data_collection 'SMART 5.054 (Bruker, 2002)'
_computing_data_reduction 'cell_now (Sheldrick, 2003) and SAINT 6.45A'
_computing_molecular_graphics 'SHELXL 5.1, XP (Sheldrick, 1994)'
_computing_publication_material SHELXL97
_computing_structure_refinement 'SHELXL97 (Sheldrick, 1997)'
_computing_structure_solution 'SHELXS97 (Sheldrick, 1990)'
_diffrn_ambient_temperature 90(2)
_diffrn_detector_area_resol_mean 8.3
_diffrn_measured_fraction_theta_full 0.976
_diffrn_measured_fraction_theta_max 0.976
_diffrn_measurement_device_type 'Bruker SMART 1000'
_diffrn_measurement_method \w
_diffrn_radiation_monochromator graphite
_diffrn_radiation_source 'normal-focus sealed tube'
_diffrn_radiation_type MoK\a
_diffrn_radiation_wavelength 0.71073
_diffrn_reflns_av_R_equivalents 0.077
_diffrn_reflns_av_sigmaI/netI 0.1480
_diffrn_reflns_limit_h_max 20
_diffrn_reflns_limit_h_min -20
_diffrn_reflns_limit_k_max 21
_diffrn_reflns_limit_k_min -21
_diffrn_reflns_limit_l_max 22
_diffrn_reflns_limit_l_min -22
_diffrn_reflns_number 60150
_diffrn_reflns_theta_full 25.25
_diffrn_reflns_theta_max 25.25
_diffrn_reflns_theta_min 1.35
_diffrn_standards_number 0
_exptl_absorpt_coefficient_mu 0.409
_exptl_absorpt_correction_T_max 0.9838
_exptl_absorpt_correction_T_min 0.9641
_exptl_absorpt_correction_type multi-scan
_exptl_absorpt_process_details 'TWINABS 1.02 (Sheldrick, 2003)'
_exptl_crystal_colour black
_exptl_crystal_density_diffrn 1.248
_exptl_crystal_density_method 'not measured'
_exptl_crystal_description block
_exptl_crystal_F_000 1904
_exptl_crystal_size_max 0.09
_exptl_crystal_size_mid 0.05
_exptl_crystal_size_min 0.04
_refine_diff_density_max 1.150
_refine_diff_density_min -0.921
_refine_diff_density_rms 0.137
_refine_ls_extinction_method none
_refine_ls_goodness_of_fit_ref 0.987
_refine_ls_hydrogen_treatment constr
_refine_ls_matrix_type full
_refine_ls_number_parameters 1093
_refine_ls_number_reflns 46789
_refine_ls_number_restraints 36
_refine_ls_restrained_S_all 0.990
_refine_ls_R_factor_all 0.1924
_refine_ls_R_factor_gt 0.0995
_refine_ls_shift/su_max 0.001
_refine_ls_shift/su_mean 0.000
_refine_ls_structure_factor_coef Fsqd
_refine_ls_weighting_details 'calc w=1/[\s^2^(Fo^2^)+(0.1752P)^2^] where P=(Fo^2^+2Fc^2^)/3'
_refine_ls_weighting_scheme calc
_refine_ls_wR_factor_gt 0.2483
_refine_ls_wR_factor_ref 0.3197
_reflns_number_gt 22053
_reflns_number_total 46789
_reflns_threshold_expression I>2\s(I)
_cod_data_source_file ic0491433si20040630_045110_2.cif
_cod_data_source_block twin
_cod_depositor_comments
;
The following automatic conversions were performed:
'_symmetry_cell_setting' value 'Triclinic' changed to 'triclinic'
according to '/home/saulius/struct/CIF-dictionaries/cif_core.dic'
dictionary named 'cif_core.dic' version 2.4.1 from 2010-06-29.

Automatic conversion script
Id: cif_fix_enum 1527 2010-12-29 10:47:43Z saulius 
;
_cod_original_cell_volume 4804.8(17)
_cod_database_code 4312093

loop_
_symmetry_equiv_pos_as_xyz
'x, y, z'
'-x, -y, -z'

loop_
_atom_site_label
_atom_site_type_symbol
_atom_site_fract_x
_atom_site_fract_y
_atom_site_fract_z
_atom_site_U_iso_or_equiv
_atom_site_adp_type
_atom_site_occupancy
_atom_site_symmetry_multiplicity
_atom_site_calc_flag
_atom_site_refinement_flags
_atom_site_disorder_assembly
_atom_site_disorder_group
Fe1 Fe -0.13458(6) 0.30228(6) 0.60301(5) 0.0229(2) Uani 1 1 d . . .
O1 O -0.2432(3) 0.5193(3) 0.6068(2) 0.0284(10) Uani 1 1 d . . .
N1 N -0.0987(3) 0.3958(3) 0.5999(2) 0.0224(12) Uani 1 1 d . . .
N2 N -0.0057(3) 0.2144(3) 0.5977(3) 0.0225(12) Uani 1 1 d . . .
N3 N -0.1742(3) 0.2115(3) 0.6035(2) 0.0211(12) Uani 1 1 d . . .
N4 N -0.2613(3) 0.3918(3) 0.6099(3) 0.0230(12) Uani 1 1 d . . .
N5 N -0.0830(4) 0.2078(4) 0.7695(3) 0.0317(13) Uani 1 1 d . A .
N6 N -0.1533(4) 0.3308(3) 0.4356(3) 0.0318(14) Uani 1 1 d . . .
C1 C -0.1512(4) 0.4810(4) 0.5998(3) 0.0235(15) Uani 1 1 d . . .
C2 C -0.1040(4) 0.5331(4) 0.5950(3) 0.0228(15) Uani 1 1 d . . .
C3 C -0.0151(5) 0.4736(4) 0.5938(3) 0.0257(16) Uani 1 1 d . . .
C4 C -0.0109(4) 0.3881(4) 0.5964(3) 0.0207(14) Uani 1 1 d . . .
C5 C 0.0657(4) 0.3091(4) 0.5963(3) 0.0218(14) Uani 1 1 d . . .
H5A H 0.1214 0.3104 0.5959 0.026 Uiso 1 1 calc R . .
C6 C 0.0697(4) 0.2270(4) 0.5969(3) 0.0245(15) Uani 1 1 d . . .
C7 C 0.1522(4) 0.1465(4) 0.5981(3) 0.0275(16) Uani 1 1 d . . .
C8 C 0.1264(4) 0.0825(4) 0.5993(3) 0.0256(15) Uani 1 1 d . . .
C9 C 0.0278(4) 0.1267(4) 0.5970(3) 0.0222(15) Uani 1 1 d . . .
C10 C -0.0271(4) 0.0862(4) 0.5982(3) 0.0235(14) Uani 1 1 d . . .
H10A H 0.0028 0.0258 0.5977 0.028 Uiso 1 1 calc R . .
C11 C -0.1191(5) 0.1236(4) 0.6000(3) 0.0264(16) Uani 1 1 d . . .
C12 C -0.1766(4) 0.0825(4) 0.5955(3) 0.0243(15) Uani 1 1 d . . .
C13 C -0.2641(4) 0.1446(4) 0.5966(3) 0.0249(15) Uani 1 1 d . . .
C14 C -0.2619(4) 0.2244(4) 0.6036(3) 0.0223(15) Uani 1 1 d . . .
C15 C -0.3384(4) 0.3019(4) 0.6127(3) 0.0201(14) Uani 1 1 d . . .
H15A H -0.3945 0.3011 0.6151 0.024 Uiso 1 1 calc R . .
C16 C -0.3385(4) 0.3784(4) 0.6184(3) 0.0223(15) Uani 1 1 d . . .
C17 C -0.4185(4) 0.4595(4) 0.6274(3) 0.0276(16) Uani 1 1 d . . .
C18 C -0.3896(4) 0.5213(4) 0.6245(3) 0.0237(15) Uani 1 1 d . . .
C19 C -0.2941(4) 0.4763(4) 0.6132(3) 0.0217(15) Uani 1 1 d . . .
C20 C -0.1473(5) 0.6301(4) 0.5938(3) 0.0281(16) Uani 1 1 d . . .
H20A H -0.2079 0.6603 0.5689 0.034 Uiso 1 1 calc R . .
H20B H -0.1113 0.6572 0.5647 0.034 Uiso 1 1 calc R . .
C21 C -0.1553(5) 0.6454(4) 0.6710(3) 0.0375(18) Uani 1 1 d . . .
H21A H -0.1841 0.7090 0.6668 0.056 Uiso 1 1 calc R . .
H21B H -0.0953 0.6173 0.6954 0.056 Uiso 1 1 calc R . .
H21C H -0.1915 0.6195 0.6999 0.056 Uiso 1 1 calc R . .
C22 C 0.0673(4) 0.4880(4) 0.5949(3) 0.0311(16) Uani 1 1 d . . .
H22A H 0.0495 0.5517 0.5753 0.037 Uiso 1 1 calc R . .
H22B H 0.1116 0.4559 0.5626 0.037 Uiso 1 1 calc R . .
C23 C 0.1112(5) 0.4556(4) 0.6733(3) 0.0383(18) Uani 1 1 d . . .
H23A H 0.1634 0.4663 0.6718 0.058 Uiso 1 1 calc R . .
H23B H 0.1303 0.3922 0.6924 0.058 Uiso 1 1 calc R . .
H23C H 0.0677 0.4878 0.7053 0.058 Uiso 1 1 calc R . .
C24 C 0.2465(4) 0.1357(4) 0.6033(3) 0.0316(17) Uani 1 1 d . . .
H24A H 0.2477 0.1905 0.5740 0.038 Uiso 1 1 calc R . .
H24B H 0.2880 0.0868 0.5821 0.038 Uiso 1 1 calc R . .
C25 C 0.2795(5) 0.1155(4) 0.6848(4) 0.0427(19) Uani 1 1 d . . .
H25A H 0.3403 0.1093 0.6860 0.064 Uiso 1 1 calc R . .
H25B H 0.2798 0.0604 0.7137 0.064 Uiso 1 1 calc R . .
H25C H 0.2390 0.1641 0.7058 0.064 Uiso 1 1 calc R . .
C26 C 0.1874(5) -0.0150(4) 0.6030(3) 0.0344(17) Uani 1 1 d . . .
H26A H 0.2422 -0.0202 0.5771 0.041 Uiso 1 1 calc R . .
H26B H 0.1560 -0.0356 0.5763 0.041 Uiso 1 1 calc R . .
C27 C 0.2157(5) -0.0770(5) 0.6824(4) 0.049(2) Uani 1 1 d . . .
H27A H 0.2548 -0.1379 0.6800 0.073 Uiso 1 1 calc R . .
H27B H 0.1621 -0.0740 0.7081 0.073 Uiso 1 1 calc R . .
H27C H 0.2481 -0.0581 0.7091 0.073 Uiso 1 1 calc R . .
C28 C -0.1406(4) -0.0149(4) 0.5963(3) 0.0310(16) Uani 1 1 d . . .
H28A H -0.0829 -0.0348 0.5724 0.037 Uiso 1 1 calc R . .
H28B H -0.1835 -0.0206 0.5676 0.037 Uiso 1 1 calc R . .
C29 C -0.1265(5) -0.0749(4) 0.6752(4) 0.048(2) Uani 1 1 d . . .
H29A H -0.1031 -0.1364 0.6733 0.071 Uiso 1 1 calc R . .
H29B H -0.1839 -0.0565 0.6986 0.071 Uiso 1 1 calc R . .
H29C H -0.0836 -0.0699 0.7037 0.071 Uiso 1 1 calc R . .
C30 C -0.3496(4) 0.1384(4) 0.5882(3) 0.0316(17) Uani 1 1 d . . .
H30A H -0.3949 0.1720 0.6192 0.038 Uiso 1 1 calc R . .
H30B H -0.3371 0.0758 0.6062 0.038 Uiso 1 1 calc R . .
C31 C -0.3880(5) 0.1743(5) 0.5084(4) 0.046(2) Uani 1 1 d . . .
H31A H -0.4435 0.1698 0.5060 0.068 Uiso 1 1 calc R . .
H31B H -0.3443 0.1397 0.4778 0.068 Uiso 1 1 calc R . .
H31C H -0.4008 0.2363 0.4904 0.068 Uiso 1 1 calc R . .
C32 C -0.5128(4) 0.4691(4) 0.6409(3) 0.0299(16) Uani 1 1 d . . .
H32A H -0.5380 0.5019 0.6789 0.036 Uiso 1 1 calc R . .
H32B H -0.5082 0.4094 0.6610 0.036 Uiso 1 1 calc R . .
C33 C -0.5800(4) 0.5179(5) 0.5711(3) 0.0409(19) Uani 1 1 d . . .
H33A H -0.6383 0.5203 0.5845 0.061 Uiso 1 1 calc R . .
H33B H -0.5563 0.4856 0.5332 0.061 Uiso 1 1 calc R . .
H33C H -0.5874 0.5781 0.5519 0.061 Uiso 1 1 calc R . .
C34 C -0.4416(4) 0.6159(4) 0.6305(3) 0.0279(16) Uani 1 1 d . . .
H34A H -0.5064 0.6327 0.6309 0.033 Uiso 1 1 calc R . .
H34B H -0.4324 0.6557 0.5867 0.033 Uiso 1 1 calc R . .
C35 C -0.4127(5) 0.6285(4) 0.7002(3) 0.0344(17) Uani 1 1 d . . .
H35A H -0.4480 0.6903 0.7016 0.052 Uiso 1 1 calc R . .
H35B H -0.3488 0.6133 0.6995 0.052 Uiso 1 1 calc R . .
H35C H -0.4227 0.5901 0.7438 0.052 Uiso 1 1 calc R . .
C36 C -0.1087(4) 0.2512(3) 0.7073(4) 0.0220(14) Uani 1 1 d U . .
C37 C -0.0348(5) 0.1324(5) 0.8343(3) 0.050(2) Uani 1 1 d D . .
C38A C -0.0995(7) 0.1336(8) 0.8936(5) 0.098(5) Uani 0.84 1 d PD A 1
H38A H -0.1495 0.1289 0.8750 0.147 Uiso 0.84 1 calc PR A 1
H38B H -0.1226 0.1890 0.9080 0.147 Uiso 0.84 1 calc PR A 1
H38C H -0.0687 0.0836 0.9363 0.147 Uiso 0.84 1 calc PR A 1
C39A C 0.0484(6) 0.1375(6) 0.8558(5) 0.055(3) Uani 0.84 1 d PD A 1
H39A H 0.0844 0.1399 0.8130 0.083 Uiso 0.84 1 calc PR A 1
H39B H 0.0843 0.0851 0.8953 0.083 Uiso 0.84 1 calc PR A 1
H39C H 0.0296 0.1907 0.8729 0.083 Uiso 0.84 1 calc PR A 1
C40A C 0.0014(6) 0.0453(5) 0.8071(4) 0.049(2) Uani 0.84 1 d PD A 1
H40A H 0.0454 0.0450 0.7701 0.074 Uiso 0.84 1 calc PR A 1
H40B H -0.0487 0.0437 0.7854 0.074 Uiso 0.84 1 calc PR A 1
H40C H 0.0300 -0.0066 0.8490 0.074 Uiso 0.84 1 calc PR A 1
C38B C -0.078(3) 0.189(3) 0.891(2) 0.064(16) Uiso 0.16 1 d PD A 2
H38D H -0.0626 0.2379 0.8801 0.096 Uiso 0.16 1 calc PR A 2
H38E H -0.0550 0.1519 0.9407 0.096 Uiso 0.16 1 calc PR A 2
H38F H -0.1433 0.2129 0.8869 0.096 Uiso 0.16 1 calc PR A 2
C39B C 0.0670(10) 0.086(3) 0.854(3) 0.080 Uiso 0.16 1 d PD A 2
H39D H 0.0837 0.1274 0.8668 0.120 Uiso 0.16 1 calc PR A 2
H39E H 0.0998 0.0671 0.8121 0.120 Uiso 0.16 1 calc PR A 2
H39F H 0.0822 0.0346 0.8963 0.120 Uiso 0.16 1 calc PR A 2
C40B C -0.074(3) 0.066(3) 0.847(3) 0.085(19) Uiso 0.16 1 d PD A 2
H40D H -0.0473 0.0279 0.8142 0.127 Uiso 0.16 1 calc PR A 2
H40E H -0.1389 0.0991 0.8375 0.127 Uiso 0.16 1 calc PR A 2
H40F H -0.0595 0.0306 0.8984 0.127 Uiso 0.16 1 calc PR A 2
C41 C -0.1502(4) 0.3314(4) 0.4966(4) 0.0283(15) Uani 1 1 d . . .
C42 C -0.1462(5) 0.3074(4) 0.3651(3) 0.0364(18) Uani 1 1 d . . .
C43 C -0.2248(7) 0.3802(6) 0.3128(4) 0.102(4) Uani 1 1 d . . .
H43A H -0.2810 0.3820 0.3321 0.154 Uiso 1 1 calc R . .
H43B H -0.2178 0.3682 0.2644 0.154 Uiso 1 1 calc R . .
H43C H -0.2261 0.4372 0.3082 0.154 Uiso 1 1 calc R . .
C44 C -0.0569(7) 0.3036(6) 0.3343(5) 0.085(3) Uani 1 1 d . . .
H44A H -0.0065 0.2566 0.3681 0.127 Uiso 1 1 calc R . .
H44B H -0.0576 0.3604 0.3294 0.127 Uiso 1 1 calc R . .
H44C H -0.0502 0.2912 0.2861 0.127 Uiso 1 1 calc R . .
C45 C -0.1359(7) 0.2154(5) 0.3823(4) 0.078(3) Uani 1 1 d . . .
H45A H -0.1916 0.2153 0.4011 0.117 Uiso 1 1 calc R . .
H45B H -0.0864 0.1759 0.4194 0.117 Uiso 1 1 calc R . .
H45C H -0.1230 0.1949 0.3374 0.117 Uiso 1 1 calc R . .
Fe51 Fe -0.34041(6) 0.73179(6) -0.12306(5) 0.0246(2) Uani 1 1 d . . .
O51 O -0.2333(3) 0.5121(3) -0.1165(2) 0.0327(11) Uani 1 1 d . . .
N51 N -0.3756(3) 0.6371(3) -0.1161(2) 0.0209(12) Uani 1 1 d . . .
N52 N -0.4696(3) 0.8223(3) -0.1223(3) 0.0243(12) Uani 1 1 d . . .
N53 N -0.3007(3) 0.8229(3) -0.1294(2) 0.0234(12) Uani 1 1 d . . .
N54 N -0.2135(4) 0.6399(3) -0.1251(2) 0.0235(13) Uani 1 1 d . . .
N55 N -0.3346(4) 0.6934(3) 0.0468(3) 0.0283(13) Uani 1 1 d . . .
N56 N -0.3830(4) 0.8194(3) -0.2915(3) 0.0331(14) Uani 1 1 d . B .
C51 C -0.3253(4) 0.5512(4) -0.1116(3) 0.0247(15) Uani 1 1 d . . .
C52 C -0.3719(5) 0.4985(4) -0.1026(3) 0.0301(16) Uani 1 1 d . . .
C53 C -0.4607(5) 0.5586(4) -0.1010(3) 0.0270(16) Uani 1 1 d . . .
C54 C -0.4643(4) 0.6454(4) -0.1097(3) 0.0239(15) Uani 1 1 d . . .
C55 C -0.5404(4) 0.7236(4) -0.1114(3) 0.0250(15) Uani 1 1 d . . .
H55A H -0.5960 0.7218 -0.1079 0.030 Uiso 1 1 calc R . .
C56 C -0.5431(4) 0.8081(4) -0.1180(3) 0.0224(14) Uani 1 1 d . . .
C57 C -0.6267(4) 0.8903(4) -0.1202(3) 0.0271(16) Uani 1 1 d . . .
C58 C -0.6003(4) 0.9553(4) -0.1269(3) 0.0264(15) Uani 1 1 d . . .
C59 C -0.5028(4) 0.9117(4) -0.1278(3) 0.0232(15) Uani 1 1 d . . .
C60 C -0.4490(4) 0.9528(4) -0.1327(3) 0.0252(15) Uani 1 1 d . . .
H60A H -0.4788 1.0144 -0.1363 0.030 Uiso 1 1 calc R . .
C61 C -0.3545(4) 0.9126(4) -0.1328(3) 0.0191(14) Uani 1 1 d . . .
C62 C -0.2992(4) 0.9564(4) -0.1357(3) 0.0253(15) Uani 1 1 d . . .
C63 C -0.2103(4) 0.8930(4) -0.1334(3) 0.0224(15) Uani 1 1 d . . .
C64 C -0.2119(4) 0.8096(4) -0.1300(3) 0.0209(14) Uani 1 1 d . . .
C65 C -0.1352(4) 0.7284(4) -0.1302(3) 0.0208(14) Uani 1 1 d . . .
H65A H -0.0786 0.7280 -0.1304 0.025 Uiso 1 1 calc R . .
C66 C -0.1346(4) 0.6503(4) -0.1301(3) 0.0238(15) Uani 1 1 d . . .
C67 C -0.0536(4) 0.5672(4) -0.1337(3) 0.0235(15) Uani 1 1 d . . .
C68 C -0.0844(4) 0.5062(4) -0.1295(3) 0.0226(15) Uani 1 1 d . . .
C69 C -0.1817(5) 0.5537(4) -0.1232(3) 0.0282(16) Uani 1 1 d . . .
C70 C -0.3286(5) 0.4002(4) -0.0980(3) 0.0398(19) Uani 1 1 d . . .
H70A H -0.3642 0.3740 -0.0671 0.048 Uiso 1 1 calc R . .
H70B H -0.2677 0.3711 -0.0738 0.048 Uiso 1 1 calc R . .
C71 C -0.3217(5) 0.3817(4) -0.1733(4) 0.050(2) Uani 1 1 d . . .
H71A H -0.2936 0.3177 -0.1672 0.074 Uiso 1 1 calc R . .
H71B H -0.2852 0.4061 -0.2037 0.074 Uiso 1 1 calc R . .
H71C H -0.3819 0.4093 -0.1972 0.074 Uiso 1 1 calc R . .
C72 C -0.5435(5) 0.5456(4) -0.0993(3) 0.0329(17) Uani 1 1 d . . .
H72A H -0.5873 0.5805 -0.0682 0.040 Uiso 1 1 calc R . .
H72B H -0.5270 0.4825 -0.0772 0.040 Uiso 1 1 calc R . .
C73 C -0.5876(5) 0.5750(4) -0.1779(3) 0.0390(18) Uani 1 1 d . . .
H73A H -0.6408 0.5655 -0.1751 0.058 Uiso 1 1 calc R . .
H73B H -0.5446 0.5401 -0.2087 0.058 Uiso 1 1 calc R . .
H73C H -0.6053 0.6378 -0.1994 0.058 Uiso 1 1 calc R . .
C74 C -0.7208(4) 0.8989(4) -0.1143(3) 0.0300(16) Uani 1 1 d . . .
H74A H -0.7251 0.8583 -0.1395 0.036 Uiso 1 1 calc R . .
H74B H -0.7642 0.9599 -0.1402 0.036 Uiso 1 1 calc R . .
C75 C -0.7467(5) 0.8781(5) -0.0350(4) 0.048(2) Uani 1 1 d . . .
H75A H -0.8078 0.8850 -0.0349 0.072 Uiso 1 1 calc R . .
H75B H -0.7438 0.9188 -0.0100 0.072 Uiso 1 1 calc R . .
H75C H -0.7050 0.8172 -0.0094 0.072 Uiso 1 1 calc R . .
C76 C -0.6585(4) 1.0515(4) -0.1261(3) 0.0279(16) Uani 1 1 d . . .
H76A H -0.7208 1.0710 -0.1434 0.034 Uiso 1 1 calc R . .
H76B H -0.6356 1.0891 -0.1602 0.034 Uiso 1 1 calc R . .
C77 C -0.6580(5) 1.0628(4) -0.0480(3) 0.0390(18) Uani 1 1 d . . .
H77A H -0.6957 1.1250 -0.0487 0.058 Uiso 1 1 calc R . .
H77B H -0.5965 1.0444 -0.0312 0.058 Uiso 1 1 calc R . .
H77C H -0.6815 1.0263 -0.0145 0.058 Uiso 1 1 calc R . .
C78 C -0.3341(5) 1.0557(4) -0.1410(3) 0.0330(17) Uani 1 1 d . . .
H78A H -0.2883 1.0628 -0.1174 0.040 Uiso 1 1 calc R . .
H78B H -0.3889 1.0761 -0.1132 0.040 Uiso 1 1 calc R . .
C79 C -0.3562(5) 1.1151(4) -0.2210(3) 0.0444(19) Uani 1 1 d . . .
H79A H -0.3770 1.1767 -0.2205 0.067 Uiso 1 1 calc R . .
H79B H -0.4033 1.1103 -0.2442 0.067 Uiso 1 1 calc R . .
H79C H -0.3022 1.0958 -0.2488 0.067 Uiso 1 1 calc R . .
C80 C -0.1266(5) 0.9022(4) -0.1276(3) 0.0344(17) Uani 1 1 d . . .
H80A H -0.1387 0.9634 -0.1534 0.041 Uiso 1 1 calc R . .
H80B H -0.0784 0.8618 -0.1527 0.041 Uiso 1 1 calc R . .
C81 C -0.0938(5) 0.8814(5) -0.0477(4) 0.053(2) Uani 1 1 d . . .
H81A H -0.0394 0.8882 -0.0470 0.079 Uiso 1 1 calc R . .
H81B H -0.0805 0.8205 -0.0222 0.079 Uiso 1 1 calc R . .
H81C H -0.1406 0.9221 -0.0229 0.079 Uiso 1 1 calc R . .
C82 C 0.0413(4) 0.5530(4) -0.1381(3) 0.0319(17) Uani 1 1 d . . .
H82A H 0.0410 0.6104 -0.1611 0.038 Uiso 1 1 calc R . .
H82B H 0.0730 0.5133 -0.1703 0.038 Uiso 1 1 calc R . .
C83 C 0.0936(5) 0.5126(4) -0.0624(3) 0.0410(18) Uani 1 1 d . . .
H83A H 0.1547 0.5053 -0.0688 0.062 Uiso 1 1 calc R . .
H83B H 0.0958 0.4549 -0.0400 0.062 Uiso 1 1 calc R . .
H83C H 0.0632 0.5521 -0.0305 0.062 Uiso 1 1 calc R . .
C84 C -0.0344(5) 0.4090(4) -0.1320(3) 0.0322(17) Uani 1 1 d . . .
H84A H -0.0497 0.3724 -0.0895 0.039 Uiso 1 1 calc R . .
H84B H 0.0311 0.3883 -0.1279 0.039 Uiso 1 1 calc R . .
C85 C -0.0588(5) 0.3964(4) -0.2040(3) 0.0383(18) Uani 1 1 d . . .
H85A H -0.0253 0.3339 -0.2039 0.057 Uiso 1 1 calc R . .
H85B H -0.0432 0.4321 -0.2462 0.057 Uiso 1 1 calc R . .
H85C H -0.1233 0.4152 -0.2076 0.057 Uiso 1 1 calc R . .
C86 C -0.3322(4) 0.7040(4) -0.0166(4) 0.0297(15) Uani 1 1 d . . .
C87 C -0.3479(5) 0.6840(4) 0.1271(3) 0.0370(19) Uani 1 1 d . . .
C88 C -0.2642(5) 0.6817(5) 0.1621(4) 0.053(2) Uani 1 1 d . . .
H88A H -0.2098 0.6288 0.1575 0.079 Uiso 1 1 calc R . .
H88B H -0.2727 0.6802 0.2142 0.079 Uiso 1 1 calc R . .
H88C H -0.2583 0.7346 0.1364 0.079 Uiso 1 1 calc R . .
C89 C -0.4328(5) 0.7644(5) 0.1346(4) 0.057(2) Uani 1 1 d . . .
H89A H -0.4844 0.7640 0.1141 0.085 Uiso 1 1 calc R . .
H89B H -0.4287 0.8180 0.1079 0.085 Uiso 1 1 calc R . .
H89C H -0.4404 0.7634 0.1867 0.085 Uiso 1 1 calc R . .
C90 C -0.3473(6) 0.5973(5) 0.1607(4) 0.064(3) Uani 1 1 d . . .
H90A H -0.3990 0.5971 0.1404 0.096 Uiso 1 1 calc R . .
H90B H -0.3505 0.5882 0.2141 0.096 Uiso 1 1 calc R . .
H90C H -0.2918 0.5497 0.1498 0.096 Uiso 1 1 calc R . .
C91 C -0.3627(4) 0.7774(4) -0.2295(4) 0.0227(14) Uani 1 1 d U . .
C92 C -0.4236(5) 0.8889(5) -0.3612(4) 0.063(3) Uani 1 1 d D . .
C93A C -0.4677(10) 0.9795(7) -0.3419(8) 0.031(4) Uiso 0.44 1 d PD B 2
H93A H -0.4259 0.9812 -0.3096 0.046 Uiso 0.44 1 calc PR B 2
H93B H -0.5228 0.9871 -0.3168 0.046 Uiso 0.44 1 calc PR B 2
H93C H -0.4821 1.0272 -0.3872 0.046 Uiso 0.44 1 calc PR B 2
C94A C -0.3392(9) 0.8921(11) -0.4028(8) 0.052(5) Uiso 0.44 1 d PD B 2
H94A H -0.3041 0.9031 -0.3712 0.078 Uiso 0.44 1 calc PR B 2
H94B H -0.3598 0.9398 -0.4484 0.078 Uiso 0.44 1 calc PR B 2
H94C H -0.3016 0.8356 -0.4145 0.078 Uiso 0.44 1 calc PR B 2
C95A C -0.4781(12) 0.8757(12) -0.4111(9) 0.074(6) Uiso 0.44 1 d PD B 2
H95A H -0.4438 0.8171 -0.4199 0.112 Uiso 0.44 1 calc PR B 2
H95B H -0.4927 0.9211 -0.4579 0.112 Uiso 0.44 1 calc PR B 2
H95C H -0.5337 0.8803 -0.3882 0.112 Uiso 0.44 1 calc PR B 2
C93B C -0.4257(13) 0.9738(9) -0.3593(10) 0.090(6) Uiso 0.56 1 d PD B 3
H93D H -0.4516 0.9892 -0.3139 0.135 Uiso 0.56 1 calc PR B 3
H93E H -0.4623 1.0208 -0.4018 0.135 Uiso 0.56 1 calc PR B 3
H93F H -0.3645 0.9669 -0.3608 0.135 Uiso 0.56 1 calc PR B 3
C94B C -0.3874(10) 0.8467(9) -0.4255(6) 0.061(4) Uiso 0.56 1 d PD B 3
H94D H -0.3922 0.7918 -0.4159 0.092 Uiso 0.56 1 calc PR B 3
H94E H -0.3244 0.8337 -0.4306 0.092 Uiso 0.56 1 calc PR B 3
H94F H -0.4225 0.8877 -0.4710 0.092 Uiso 0.56 1 calc PR B 3
C95B C -0.5244(7) 0.9006(8) -0.3623(7) 0.043(3) Uiso 0.56 1 d PD B 3
H95D H -0.5227 0.8455 -0.3656 0.064 Uiso 0.56 1 calc PR B 3
H95E H -0.5597 0.9486 -0.4048 0.064 Uiso 0.56 1 calc PR B 3
H95F H -0.5521 0.9149 -0.3170 0.064 Uiso 0.56 1 calc PR B 3
P1 P 0.36529(13) 0.30801(13) 0.60475(10) 0.0347(5) Uani 1 1 d . . .
F1 F 0.4498(3) 0.3220(3) 0.5718(2) 0.0597(13) Uani 1 1 d . . .
F2 F 0.2997(3) 0.4068(3) 0.5525(3) 0.0750(15) Uani 1 1 d . . .
F3 F 0.2781(3) 0.2978(3) 0.6338(3) 0.0620(13) Uani 1 1 d . . .
F4 F 0.4294(3) 0.2122(3) 0.6535(3) 0.0920(18) Uani 1 1 d . . .
F5 F 0.3618(3) 0.3544(3) 0.6673(2) 0.0646(14) Uani 1 1 d . . .
F6 F 0.3650(4) 0.2668(4) 0.5388(3) 0.0955(19) Uani 1 1 d . . .
P51 P 0.15973(14) 0.72546(12) -0.11497(11) 0.0360(5) Uani 1 1 d . . .
F51 F 0.2006(3) 0.7513(3) -0.1921(2) 0.0651(13) Uani 1 1 d . . .
F52 F 0.1207(4) 0.6999(3) -0.0386(3) 0.0939(19) Uani 1 1 d . . .
F53 F 0.2099(3) 0.6229(3) -0.1164(3) 0.0674(14) Uani 1 1 d . . .
F54 F 0.1086(3) 0.8294(2) -0.1168(2) 0.0542(12) Uani 1 1 d . . .
F55 F 0.2490(3) 0.7114(3) -0.0747(2) 0.0632(13) Uani 1 1 d . . .
F56 F 0.0724(3) 0.7404(3) -0.1582(3) 0.0897(18) Uani 1 1 d . . .

loop_
_atom_site_aniso_label
_atom_site_aniso_U_11
_atom_site_aniso_U_22
_atom_site_aniso_U_33
_atom_site_aniso_U_23
_atom_site_aniso_U_13
_atom_site_aniso_U_12
Fe1 0.0239(6) 0.0301(5) 0.0205(5) -0.0100(4) 0.0015(4) -0.0155(5)
O1 0.028(3) 0.033(2) 0.031(3) -0.014(2) 0.003(2) -0.017(2)
N1 0.021(3) 0.027(3) 0.019(3) -0.009(2) 0.001(2) -0.010(3)
N2 0.021(3) 0.031(3) 0.024(3) -0.012(2) 0.004(2) -0.018(3)
N3 0.029(3) 0.032(3) 0.008(3) -0.007(2) 0.002(2) -0.017(3)
N4 0.021(3) 0.024(3) 0.028(3) -0.007(2) -0.004(2) -0.013(3)
N5 0.045(4) 0.050(4) 0.011(3) -0.008(3) -0.003(3) -0.031(3)
N6 0.039(4) 0.044(3) 0.017(3) -0.019(3) 0.004(3) -0.017(3)
C1 0.020(4) 0.040(4) 0.017(4) -0.011(3) -0.001(3) -0.017(3)
C2 0.031(4) 0.032(4) 0.014(3) -0.006(3) -0.005(3) -0.021(3)
C3 0.040(5) 0.037(4) 0.013(3) -0.007(3) 0.001(3) -0.028(4)
C4 0.028(4) 0.032(4) 0.012(3) -0.008(3) 0.005(3) -0.021(3)
C5 0.015(4) 0.033(4) 0.022(4) -0.008(3) 0.005(3) -0.015(3)
C6 0.029(4) 0.026(4) 0.022(4) -0.006(3) 0.002(3) -0.016(3)
C7 0.023(4) 0.039(4) 0.030(4) -0.013(3) 0.009(3) -0.021(3)
C8 0.027(4) 0.027(4) 0.025(4) -0.006(3) -0.002(3) -0.014(3)
C9 0.029(4) 0.028(4) 0.013(3) -0.006(3) 0.004(3) -0.017(3)
C10 0.033(4) 0.024(3) 0.018(3) -0.009(3) 0.002(3) -0.015(3)
C11 0.034(4) 0.025(4) 0.021(4) -0.007(3) 0.003(3) -0.014(3)
C12 0.024(4) 0.023(4) 0.026(4) -0.006(3) 0.003(3) -0.011(3)
C13 0.032(4) 0.036(4) 0.017(4) -0.007(3) -0.001(3) -0.024(3)
C14 0.024(4) 0.027(4) 0.024(4) -0.007(3) 0.003(3) -0.019(3)
C15 0.023(4) 0.027(4) 0.012(3) -0.003(3) 0.002(3) -0.014(3)
C16 0.028(4) 0.022(4) 0.015(3) 0.002(3) -0.007(3) -0.012(3)
C17 0.019(4) 0.038(4) 0.028(4) -0.008(3) -0.001(3) -0.014(3)
C18 0.031(4) 0.029(4) 0.018(4) -0.008(3) -0.002(3) -0.018(3)
C19 0.025(4) 0.036(4) 0.011(3) -0.004(3) -0.003(3) -0.022(3)
C20 0.044(5) 0.031(4) 0.021(4) -0.010(3) 0.003(3) -0.024(3)
C21 0.039(5) 0.043(4) 0.039(4) -0.018(3) 0.000(3) -0.022(4)
C22 0.036(4) 0.042(4) 0.031(4) -0.012(3) 0.008(3) -0.030(4)
C23 0.039(5) 0.049(5) 0.032(4) -0.019(3) 0.006(3) -0.020(4)
C24 0.027(4) 0.033(4) 0.034(4) -0.011(3) 0.007(3) -0.014(3)
C25 0.035(5) 0.043(4) 0.054(5) -0.015(4) -0.003(4) -0.020(4)
C26 0.031(4) 0.044(4) 0.036(4) -0.016(3) 0.003(3) -0.021(4)
C27 0.053(5) 0.054(5) 0.048(5) -0.015(4) -0.004(4) -0.030(4)
C28 0.029(4) 0.034(4) 0.036(4) -0.010(3) -0.001(3) -0.018(3)
C29 0.060(6) 0.043(5) 0.038(5) -0.013(4) 0.002(4) -0.021(4)
C30 0.038(5) 0.037(4) 0.032(4) -0.009(3) 0.002(3) -0.027(4)
C31 0.037(5) 0.077(6) 0.044(5) -0.038(4) 0.011(4) -0.032(4)
C32 0.024(4) 0.042(4) 0.035(4) -0.026(3) 0.006(3) -0.017(3)
C33 0.035(5) 0.056(5) 0.034(4) -0.010(4) 0.000(3) -0.024(4)
C34 0.027(4) 0.026(4) 0.034(4) -0.007(3) 0.001(3) -0.015(3)
C35 0.043(5) 0.035(4) 0.031(4) -0.024(3) 0.001(3) -0.015(3)
C36 0.012(3) 0.012(3) 0.051(3) -0.024(2) 0.016(3) -0.007(2)
C37 0.071(6) 0.067(5) 0.020(4) 0.002(4) -0.006(4) -0.044(5)
C38A 0.080(10) 0.103(10) 0.052(8) 0.017(7) 0.033(6) -0.017(8)
C39A 0.055(7) 0.037(5) 0.055(6) -0.009(5) -0.028(5) -0.004(5)
C40A 0.065(7) 0.034(5) 0.042(6) -0.010(4) 0.002(5) -0.018(5)
C41 0.006(3) 0.030(4) 0.048(5) -0.010(3) 0.009(3) -0.008(3)
C42 0.059(5) 0.027(4) 0.016(3) -0.004(3) -0.003(3) -0.013(4)
C43 0.111(9) 0.100(7) 0.046(6) -0.046(5) -0.044(6) 0.013(7)
C44 0.109(9) 0.104(8) 0.059(6) -0.044(6) 0.042(6) -0.057(7)
C45 0.151(10) 0.070(6) 0.052(6) -0.031(5) 0.014(6) -0.076(7)
Fe51 0.0271(6) 0.0300(5) 0.0207(5) -0.0113(4) 0.0010(4) -0.0139(5)
O51 0.034(3) 0.036(3) 0.035(3) -0.018(2) 0.000(2) -0.017(2)
N51 0.022(3) 0.030(3) 0.014(3) -0.011(2) 0.001(2) -0.012(3)
N52 0.025(3) 0.030(3) 0.023(3) -0.009(2) -0.001(2) -0.015(3)
N53 0.027(3) 0.025(3) 0.016(3) -0.006(2) -0.002(2) -0.010(3)
N54 0.031(4) 0.025(3) 0.020(3) -0.008(2) -0.001(2) -0.016(3)
N55 0.034(4) 0.039(3) 0.012(3) -0.007(2) -0.003(2) -0.017(3)
N56 0.038(4) 0.040(3) 0.018(3) -0.014(3) 0.000(3) -0.011(3)
C51 0.028(4) 0.032(4) 0.023(4) -0.016(3) 0.001(3) -0.016(3)
C52 0.039(5) 0.038(4) 0.018(4) -0.008(3) 0.001(3) -0.020(4)
C53 0.044(5) 0.032(4) 0.018(4) -0.011(3) 0.002(3) -0.026(4)
C54 0.032(4) 0.035(4) 0.011(3) -0.012(3) 0.005(3) -0.018(3)
C55 0.030(4) 0.037(4) 0.015(4) -0.008(3) 0.003(3) -0.021(3)
C56 0.026(4) 0.023(3) 0.022(4) -0.009(3) 0.004(3) -0.012(3)
C57 0.028(4) 0.043(4) 0.021(4) -0.012(3) 0.007(3) -0.024(4)
C58 0.031(4) 0.033(4) 0.019(4) -0.010(3) 0.001(3) -0.016(3)
C59 0.031(4) 0.028(4) 0.017(3) -0.007(3) 0.010(3) -0.019(3)
C60 0.030(4) 0.022(3) 0.024(4) -0.005(3) 0.004(3) -0.013(3)
C61 0.021(4) 0.022(3) 0.018(3) -0.009(3) 0.003(3) -0.012(3)
C62 0.029(4) 0.033(4) 0.027(4) -0.014(3) 0.003(3) -0.022(3)
C63 0.030(4) 0.024(4) 0.017(4) -0.008(3) 0.004(3) -0.015(3)
C64 0.029(4) 0.030(4) 0.008(3) -0.010(3) 0.003(3) -0.015(3)
C65 0.030(4) 0.023(3) 0.007(3) -0.004(3) -0.001(3) -0.010(3)
C66 0.027(4) 0.031(4) 0.015(3) -0.006(3) 0.005(3) -0.016(3)
C67 0.027(4) 0.029(4) 0.018(4) -0.011(3) 0.004(3) -0.014(3)
C68 0.023(4) 0.027(4) 0.008(3) -0.002(3) -0.008(3) -0.004(3)
C69 0.033(4) 0.050(5) 0.014(4) -0.016(3) 0.002(3) -0.026(4)
C70 0.059(5) 0.022(4) 0.031(4) -0.002(3) -0.015(4) -0.013(4)
C71 0.066(6) 0.035(4) 0.043(5) -0.016(4) -0.016(4) -0.013(4)
C72 0.046(5) 0.038(4) 0.026(4) -0.014(3) 0.011(3) -0.027(4)
C73 0.043(5) 0.052(5) 0.037(4) -0.015(4) 0.000(3) -0.031(4)
C74 0.036(4) 0.027(4) 0.036(4) -0.011(3) 0.001(3) -0.021(3)
C75 0.050(5) 0.069(5) 0.048(5) -0.032(4) 0.018(4) -0.040(5)
C76 0.032(4) 0.025(4) 0.028(4) -0.008(3) 0.005(3) -0.013(3)
C77 0.057(5) 0.044(4) 0.028(4) -0.016(3) 0.015(3) -0.031(4)
C78 0.034(4) 0.037(4) 0.034(4) -0.014(3) 0.008(3) -0.021(4)
C79 0.050(5) 0.051(5) 0.038(5) -0.017(4) 0.014(4) -0.026(4)
C80 0.036(4) 0.042(4) 0.039(4) -0.022(3) 0.007(3) -0.023(4)
C81 0.043(5) 0.076(6) 0.054(5) -0.038(4) 0.003(4) -0.029(5)
C82 0.034(4) 0.038(4) 0.025(4) -0.013(3) 0.004(3) -0.015(4)
C83 0.044(5) 0.055(5) 0.034(4) -0.012(4) 0.002(4) -0.031(4)
C84 0.035(4) 0.027(4) 0.031(4) -0.009(3) 0.002(3) -0.011(3)
C85 0.043(5) 0.043(4) 0.038(4) -0.020(3) 0.004(3) -0.023(4)
C86 0.024(4) 0.031(4) 0.044(5) -0.006(3) 0.003(3) -0.023(3)
C87 0.055(5) 0.033(4) 0.011(3) -0.001(3) 0.001(3) -0.012(4)
C88 0.046(5) 0.068(6) 0.044(5) -0.028(4) -0.003(4) -0.018(4)
C89 0.061(6) 0.062(5) 0.034(5) -0.019(4) 0.017(4) -0.016(5)
C90 0.101(8) 0.049(5) 0.049(5) -0.014(4) 0.020(5) -0.042(5)
C91 0.014(3) 0.015(3) 0.042(3) -0.016(2) 0.010(3) -0.006(2)
C92 0.081(7) 0.073(6) 0.025(4) -0.012(4) 0.001(4) -0.028(5)
P1 0.0312(11) 0.0501(12) 0.0388(11) -0.0240(9) 0.0110(9) -0.0264(10)
F1 0.051(3) 0.070(3) 0.080(3) -0.036(3) 0.031(2) -0.042(3)
F2 0.063(4) 0.075(3) 0.073(3) -0.001(3) -0.003(3) -0.030(3)
F3 0.045(3) 0.056(3) 0.109(4) -0.043(3) 0.030(3) -0.035(2)
F4 0.043(3) 0.049(3) 0.148(5) 0.015(3) -0.005(3) -0.013(3)
F5 0.089(4) 0.098(4) 0.052(3) -0.044(3) 0.030(3) -0.070(3)
F6 0.112(5) 0.157(5) 0.106(4) -0.097(4) 0.058(3) -0.109(4)
P51 0.0390(13) 0.0363(11) 0.0424(12) -0.0148(9) 0.0031(9) -0.0230(10)
F51 0.083(4) 0.065(3) 0.051(3) -0.015(2) 0.011(3) -0.038(3)
F52 0.129(5) 0.075(3) 0.082(4) -0.029(3) 0.069(3) -0.054(4)
F53 0.059(3) 0.051(3) 0.116(4) -0.041(3) 0.042(3) -0.039(3)
F54 0.050(3) 0.042(2) 0.079(3) -0.027(2) 0.012(2) -0.024(2)
F55 0.060(3) 0.064(3) 0.070(3) -0.026(2) -0.016(2) -0.025(3)
F56 0.048(3) 0.089(4) 0.162(5) -0.067(4) -0.017(3) -0.034(3)

loop_
_atom_type_symbol
_atom_type_description
_atom_type_scat_dispersion_real
_atom_type_scat_dispersion_imag
_atom_type_scat_source
C C 0.0033 0.0016 'International Tables Vol C Tables 4.2.6.8 and 6.1.1.4'
H H 0.0000 0.0000 'International Tables Vol C Tables 4.2.6.8 and 6.1.1.4'
N N 0.0061 0.0033 'International Tables Vol C Tables 4.2.6.8 and 6.1.1.4'
O O 0.0106 0.0060 'International Tables Vol C Tables 4.2.6.8 and 6.1.1.4'
F F 0.0171 0.0103 'International Tables Vol C Tables 4.2.6.8 and 6.1.1.4'
P P 0.1023 0.0942 'International Tables Vol C Tables 4.2.6.8 and 6.1.1.4'
Fe Fe 0.3463 0.8444 'International Tables Vol C Tables 4.2.6.8 and 6.1.1.4'

loop_
_geom_angle_atom_site_label_1
_geom_angle_atom_site_label_2
_geom_angle_atom_site_label_3
_geom_angle
_geom_angle_site_symmetry_1
_geom_angle_site_symmetry_3
_geom_angle_publ_flag
C36 Fe1 C41 169.4(2) . . ?
C36 Fe1 N1 94.6(2) . . ?
C41 Fe1 N1 93.2(2) . . ?
C36 Fe1 N3 87.0(2) . . ?
C41 Fe1 N3 85.4(2) . . ?
N1 Fe1 N3 178.0(2) . . ?
C36 Fe1 N4 95.8(2) . . ?
C41 Fe1 N4 91.6(2) . . ?
N1 Fe1 N4 87.46(19) . . ?
N3 Fe1 N4 91.1(2) . . ?
C36 Fe1 N2 83.4(2) . . ?
C41 Fe1 N2 89.4(2) . . ?
N1 Fe1 N2 90.8(2) . . ?
N3 Fe1 N2 90.62(19) . . ?
N4 Fe1 N2 178.1(2) . . ?
C19 O1 C1 124.8(5) . . ?
C1 N1 C4 103.5(5) . . ?
C1 N1 Fe1 128.7(4) . . ?
C4 N1 Fe1 127.7(4) . . ?
C6 N2 C9 104.5(5) . . ?
C6 N2 Fe1 127.8(4) . . ?
C9 N2 Fe1 127.7(4) . . ?
C14 N3 C11 106.7(5) . . ?
C14 N3 Fe1 126.4(4) . . ?
C11 N3 Fe1 126.8(4) . . ?
C19 N4 C16 102.6(5) . . ?
C19 N4 Fe1 129.9(4) . . ?
C16 N4 Fe1 127.3(4) . . ?
C36 N5 C37 162.0(6) . . ?
C41 N6 C42 166.6(6) . . ?
N1 C1 O1 125.1(6) . . ?
N1 C1 C2 115.1(6) . . ?
O1 C1 C2 119.8(5) . . ?
C3 C2 C1 104.0(5) . . ?
C3 C2 C20 130.5(6) . . ?
C1 C2 C20 125.5(6) . . ?
C2 C3 C4 107.7(5) . . ?
C2 C3 C22 128.3(6) . . ?
C4 C3 C22 123.9(6) . . ?
C5 C4 N1 123.0(5) . . ?
C5 C4 C3 127.4(6) . . ?
N1 C4 C3 109.7(5) . . ?
C4 C5 C6 127.4(6) . . ?
C4 C5 H5A 116.3 . . ?
C6 C5 H5A 116.3 . . ?
N2 C6 C5 123.2(6) . . ?
N2 C6 C7 112.1(5) . . ?
C5 C6 C7 124.7(6) . . ?
C8 C7 C6 106.0(5) . . ?
C8 C7 C24 128.3(6) . . ?
C6 C7 C24 125.6(6) . . ?
C7 C8 C9 106.2(5) . . ?
C7 C8 C26 127.3(6) . . ?
C9 C8 C26 126.5(6) . . ?
N2 C9 C10 123.0(6) . . ?
N2 C9 C8 111.1(5) . . ?
C10 C9 C8 125.7(6) . . ?
C11 C10 C9 127.8(5) . . ?
C11 C10 H10A 116.1 . . ?
C9 C10 H10A 116.1 . . ?
C10 C11 N3 123.9(6) . . ?
C10 C11 C12 127.2(5) . . ?
N3 C11 C12 108.8(6) . . ?
C13 C12 C11 107.6(5) . . ?
C13 C12 C28 128.2(6) . . ?
C11 C12 C28 124.0(6) . . ?
C12 C13 C14 106.8(5) . . ?
C12 C13 C30 129.0(6) . . ?
C14 C13 C30 124.1(6) . . ?
N3 C14 C15 125.1(5) . . ?
N3 C14 C13 110.0(5) . . ?
C15 C14 C13 124.8(6) . . ?
C16 C15 C14 126.0(6) . . ?
C16 C15 H15A 117.0 . . ?
C14 C15 H15A 117.0 . . ?
C15 C16 N4 123.2(6) . . ?
C15 C16 C17 125.9(6) . . ?
N4 C16 C17 110.6(5) . . ?
C18 C17 C16 106.6(5) . . ?
C18 C17 C32 127.5(6) . . ?
C16 C17 C32 125.8(6) . . ?
C17 C18 C19 104.3(5) . . ?
C17 C18 C34 130.1(6) . . ?
C19 C18 C34 125.5(6) . . ?
N4 C19 O1 123.8(6) . . ?
N4 C19 C18 115.8(5) . . ?
O1 C19 C18 120.4(5) . . ?
C2 C20 C21 113.1(5) . . ?
C2 C20 H20A 109.0 . . ?
C21 C20 H20A 109.0 . . ?
C2 C20 H20B 109.0 . . ?
C21 C20 H20B 109.0 . . ?
H20A C20 H20B 107.8 . . ?
C20 C21 H21A 109.5 . . ?
C20 C21 H21B 109.5 . . ?
H21A C21 H21B 109.5 . . ?
C20 C21 H21C 109.5 . . ?
H21A C21 H21C 109.5 . . ?
H21B C21 H21C 109.5 . . ?
C3 C22 C23 111.9(5) . . ?
C3 C22 H22A 109.2 . . ?
C23 C22 H22A 109.2 . . ?
C3 C22 H22B 109.2 . . ?
C23 C22 H22B 109.2 . . ?
H22A C22 H22B 107.9 . . ?
C22 C23 H23A 109.5 . . ?
C22 C23 H23B 109.5 . . ?
H23A C23 H23B 109.5 . . ?
C22 C23 H23C 109.5 . . ?
H23A C23 H23C 109.5 . . ?
H23B C23 H23C 109.5 . . ?
C7 C24 C25 111.8(5) . . ?
C7 C24 H24A 109.3 . . ?
C25 C24 H24A 109.3 . . ?
C7 C24 H24B 109.3 . . ?
C25 C24 H24B 109.3 . . ?
H24A C24 H24B 107.9 . . ?
C24 C25 H25A 109.5 . . ?
C24 C25 H25B 109.5 . . ?
H25A C25 H25B 109.5 . . ?
C24 C25 H25C 109.5 . . ?
H25A C25 H25C 109.5 . . ?
H25B C25 H25C 109.5 . . ?
C8 C26 C27 114.5(5) . . ?
C8 C26 H26A 108.6 . . ?
C27 C26 H26A 108.6 . . ?
C8 C26 H26B 108.6 . . ?
C27 C26 H26B 108.6 . . ?
H26A C26 H26B 107.6 . . ?
C26 C27 H27A 109.5 . . ?
C26 C27 H27B 109.5 . . ?
H27A C27 H27B 109.5 . . ?
C26 C27 H27C 109.5 . . ?
H27A C27 H27C 109.5 . . ?
H27B C27 H27C 109.5 . . ?
C12 C28 C29 112.0(5) . . ?
C12 C28 H28A 109.2 . . ?
C29 C28 H28A 109.2 . . ?
C12 C28 H28B 109.2 . . ?
C29 C28 H28B 109.2 . . ?
H28A C28 H28B 107.9 . . ?
C28 C29 H29A 109.5 . . ?
C28 C29 H29B 109.5 . . ?
H29A C29 H29B 109.5 . . ?
C28 C29 H29C 109.5 . . ?
H29A C29 H29C 109.5 . . ?
H29B C29 H29C 109.5 . . ?
C13 C30 C31 112.5(5) . . ?
C13 C30 H30A 109.1 . . ?
C31 C30 H30A 109.1 . . ?
C13 C30 H30B 109.1 . . ?
C31 C30 H30B 109.1 . . ?
H30A C30 H30B 107.8 . . ?
C30 C31 H31A 109.5 . . ?
C30 C31 H31B 109.5 . . ?
H31A C31 H31B 109.5 . . ?
C30 C31 H31C 109.5 . . ?
H31A C31 H31C 109.5 . . ?
H31B C31 H31C 109.5 . . ?
C17 C32 C33 114.9(5) . . ?
C17 C32 H32A 108.5 . . ?
C33 C32 H32A 108.5 . . ?
C17 C32 H32B 108.5 . . ?
C33 C32 H32B 108.5 . . ?
H32A C32 H32B 107.5 . . ?
C32 C33 H33A 109.5 . . ?
C32 C33 H33B 109.5 . . ?
H33A C33 H33B 109.5 . . ?
C32 C33 H33C 109.5 . . ?
H33A C33 H33C 109.5 . . ?
H33B C33 H33C 109.5 . . ?
C18 C34 C35 112.5(5) . . ?
C18 C34 H34A 109.1 . . ?
C35 C34 H34A 109.1 . . ?
C18 C34 H34B 109.1 . . ?
C35 C34 H34B 109.1 . . ?
H34A C34 H34B 107.8 . . ?
C34 C35 H35A 109.5 . . ?
C34 C35 H35B 109.5 . . ?
H35A C35 H35B 109.5 . . ?
C34 C35 H35C 109.5 . . ?
H35A C35 H35C 109.5 . . ?
H35B C35 H35C 109.5 . . ?
N5 C36 Fe1 169.9(5) . . ?
N5 C37 C38A 108.8(7) . . ?
N5 C37 C39A 108.2(6) . . ?
C38A C37 C39A 115.6(8) . . ?
N5 C37 C39B 126(2) . . ?
C38A C37 C39B 120(2) . . ?
C39A C37 C39B 30.9(17) . . ?
N5 C37 C40B 110(2) . . ?
C38A C37 C40B 60.8(18) . . ?
C39A C37 C40B 140.3(19) . . ?
C39B C37 C40B 112.5(18) . . ?
N5 C37 C38B 93.7(19) . . ?
C38A C37 C38B 45.3(16) . . ?
C39A C37 C38B 81.8(17) . . ?
C39B C37 C38B 104.8(16) . . ?
C40B C37 C38B 106.1(16) . . ?
N5 C37 C40A 106.5(5) . . ?
C38A C37 C40A 111.1(7) . . ?
C39A C37 C40A 106.2(6) . . ?
C39B C37 C40A 76.5(18) . . ?
C40B C37 C40A 52.1(18) . . ?
C38B C37 C40A 154.1(19) . . ?
C37 C38A H38A 109.5 . . ?
C37 C38A H38B 109.5 . . ?
H38A C38A H38B 109.5 . . ?
C37 C38A H38C 109.5 . . ?
H38A C38A H38C 109.5 . . ?
H38B C38A H38C 109.5 . . ?
C37 C39A H39A 109.5 . . ?
C37 C39A H39B 109.5 . . ?
H39A C39A H39B 109.5 . . ?
C37 C39A H39C 109.5 . . ?
H39A C39A H39C 109.5 . . ?
H39B C39A H39C 109.5 . . ?
C37 C40A H40A 109.5 . . ?
C37 C40A H40B 109.5 . . ?
H40A C40A H40B 109.5 . . ?
C37 C40A H40C 109.5 . . ?
H40A C40A H40C 109.5 . . ?
H40B C40A H40C 109.5 . . ?
C37 C38B H38D 109.5 . . ?
C37 C38B H38E 109.5 . . ?
H38D C38B H38E 109.5 . . ?
C37 C38B H38F 109.5 . . ?
H38D C38B H38F 109.5 . . ?
H38E C38B H38F 109.5 . . ?
C37 C39B H39D 109.5 . . ?
C37 C39B H39E 109.5 . . ?
H39D C39B H39E 109.5 . . ?
C37 C39B H39F 109.5 . . ?
H39D C39B H39F 109.5 . . ?
H39E C39B H39F 109.5 . . ?
C37 C40B H40D 109.5 . . ?
C37 C40B H40E 109.5 . . ?
H40D C40B H40E 109.5 . . ?
C37 C40B H40F 109.5 . . ?
H40D C40B H40F 109.5 . . ?
H40E C40B H40F 109.5 . . ?
N6 C41 Fe1 166.3(5) . . ?
N6 C42 C45 107.5(5) . . ?
N6 C42 C43 108.7(5) . . ?
C45 C42 C43 117.3(7) . . ?
N6 C42 C44 106.0(6) . . ?
C45 C42 C44 107.1(7) . . ?
C43 C42 C44 109.7(7) . . ?
C42 C43 H43A 109.5 . . ?
C42 C43 H43B 109.5 . . ?
H43A C43 H43B 109.5 . . ?
C42 C43 H43C 109.5 . . ?
H43A C43 H43C 109.5 . . ?
H43B C43 H43C 109.5 . . ?
C42 C44 H44A 109.5 . . ?
C42 C44 H44B 109.5 . . ?
H44A C44 H44B 109.5 . . ?
C42 C44 H44C 109.5 . . ?
H44A C44 H44C 109.5 . . ?
H44B C44 H44C 109.5 . . ?
C42 C45 H45A 109.5 . . ?
C42 C45 H45B 109.5 . . ?
H45A C45 H45B 109.5 . . ?
C42 C45 H45C 109.5 . . ?
H45A C45 H45C 109.5 . . ?
H45B C45 H45C 109.5 . . ?
C86 Fe51 C91 171.3(2) . . ?
C86 Fe51 N53 90.3(2) . . ?
C91 Fe51 N53 85.8(2) . . ?
C86 Fe51 N51 89.4(2) . . ?
C91 Fe51 N51 94.8(2) . . ?
N53 Fe51 N51 177.9(2) . . ?
C86 Fe51 N54 91.9(2) . . ?
C91 Fe51 N54 95.9(2) . . ?
N53 Fe51 N54 91.1(2) . . ?
N51 Fe51 N54 86.9(2) . . ?
C86 Fe51 N52 88.9(2) . . ?
C91 Fe51 N52 83.4(2) . . ?
N53 Fe51 N52 90.4(2) . . ?
N51 Fe51 N52 91.6(2) . . ?
N54 Fe51 N52 178.3(2) . . ?
C69 O51 C51 125.4(5) . . ?
C51 N51 C54 102.5(5) . . ?
C51 N51 Fe51 130.5(4) . . ?
C54 N51 Fe51 126.8(4) . . ?
C56 N52 C59 105.5(5) . . ?
C56 N52 Fe51 126.7(4) . . ?
C59 N52 Fe51 127.8(4) . . ?
C64 N53 C61 105.9(5) . . ?
C64 N53 Fe51 126.5(4) . . ?
C61 N53 Fe51 127.6(4) . . ?
C69 N54 C66 102.7(5) . . ?
C69 N54 Fe51 129.2(5) . . ?
C66 N54 Fe51 128.0(4) . . ?
C86 N55 C87 174.1(6) . . ?
C91 N56 C92 166.4(6) . . ?
N51 C51 O51 123.5(5) . . ?
N51 C51 C52 116.8(6) . . ?
O51 C51 C52 119.7(5) . . ?
C53 C52 C51 103.5(5) . . ?
C53 C52 C70 130.8(6) . . ?
C51 C52 C70 125.7(6) . . ?
C52 C53 C54 107.5(6) . . ?
C52 C53 C72 129.1(6) . . ?
C54 C53 C72 123.1(6) . . ?
C55 C54 N51 124.0(6) . . ?
C55 C54 C53 126.3(6) . . ?
N51 C54 C53 109.7(5) . . ?
C54 C55 C56 125.9(6) . . ?
C54 C55 H55A 117.0 . . ?
C56 C55 H55A 117.0 . . ?
N52 C56 C55 124.8(6) . . ?
N52 C56 C57 111.4(5) . . ?
C55 C56 C57 123.8(6) . . ?
C58 C57 C56 105.6(5) . . ?
C58 C57 C74 128.5(6) . . ?
C56 C57 C74 125.9(6) . . ?
C57 C58 C59 106.3(5) . . ?
C57 C58 C76 128.1(6) . . ?
C59 C58 C76 125.4(6) . . ?
C60 C59 N52 123.7(6) . . ?
C60 C59 C58 125.1(6) . . ?
N52 C59 C58 111.2(5) . . ?
C59 C60 C61 126.7(5) . . ?
C59 C60 H60A 116.7 . . ?
C61 C60 H60A 116.7 . . ?
N53 C61 C60 123.8(5) . . ?
N53 C61 C62 110.4(5) . . ?
C60 C61 C62 125.9(5) . . ?
C63 C62 C61 107.3(5) . . ?
C63 C62 C78 127.0(6) . . ?
C61 C62 C78 125.7(6) . . ?
C62 C63 C64 106.4(5) . . ?
C62 C63 C80 128.4(5) . . ?
C64 C63 C80 124.9(6) . . ?
N53 C64 C65 124.9(5) . . ?
N53 C64 C63 110.0(5) . . ?
C65 C64 C63 125.1(6) . . ?
C66 C65 C64 126.6(6) . . ?
C66 C65 H65A 116.7 . . ?
C64 C65 H65A 116.7 . . ?
C65 C66 N54 122.7(6) . . ?
C65 C66 C67 125.6(6) . . ?
N54 C66 C67 111.7(5) . . ?
C68 C67 C66 105.4(6) . . ?
C68 C67 C82 127.9(6) . . ?
C66 C67 C82 126.7(6) . . ?
C67 C68 C69 105.5(5) . . ?
C67 C68 C84 131.0(6) . . ?
C69 C68 C84 123.6(6) . . ?
N54 C69 O51 124.3(6) . . ?
N54 C69 C68 114.6(6) . . ?
O51 C69 C68 121.0(6) . . ?
C52 C70 C71 112.8(5) . . ?
C52 C70 H70A 109.0 . . ?
C71 C70 H70A 109.0 . . ?
C52 C70 H70B 109.0 . . ?
C71 C70 H70B 109.0 . . ?
H70A C70 H70B 107.8 . . ?
C70 C71 H71A 109.5 . . ?
C70 C71 H71B 109.5 . . ?
H71A C71 H71B 109.5 . . ?
C70 C71 H71C 109.5 . . ?
H71A C71 H71C 109.5 . . ?
H71B C71 H71C 109.5 . . ?
C53 C72 C73 111.4(5) . . ?
C53 C72 H72A 109.4 . . ?
C73 C72 H72A 109.4 . . ?
C53 C72 H72B 109.4 . . ?
C73 C72 H72B 109.4 . . ?
H72A C72 H72B 108.0 . . ?
C72 C73 H73A 109.5 . . ?
C72 C73 H73B 109.5 . . ?
H73A C73 H73B 109.5 . . ?
C72 C73 H73C 109.5 . . ?
H73A C73 H73C 109.5 . . ?
H73B C73 H73C 109.5 . . ?
C57 C74 C75 113.3(5) . . ?
C57 C74 H74A 108.9 . . ?
C75 C74 H74A 108.9 . . ?
C57 C74 H74B 108.9 . . ?
C75 C74 H74B 108.9 . . ?
H74A C74 H74B 107.7 . . ?
C74 C75 H75A 109.5 . . ?
C74 C75 H75B 109.5 . . ?
H75A C75 H75B 109.5 . . ?
C74 C75 H75C 109.5 . . ?
H75A C75 H75C 109.5 . . ?
H75B C75 H75C 109.5 . . ?
C58 C76 C77 110.8(5) . . ?
C58 C76 H76A 109.5 . . ?
C77 C76 H76A 109.5 . . ?
C58 C76 H76B 109.5 . . ?
C77 C76 H76B 109.5 . . ?
H76A C76 H76B 108.1 . . ?
C76 C77 H77A 109.5 . . ?
C76 C77 H77B 109.5 . . ?
H77A C77 H77B 109.5 . . ?
C76 C77 H77C 109.5 . . ?
H77A C77 H77C 109.5 . . ?
H77B C77 H77C 109.5 . . ?
C62 C78 C79 113.6(5) . . ?
C62 C78 H78A 108.9 . . ?
C79 C78 H78A 108.9 . . ?
C62 C78 H78B 108.9 . . ?
C79 C78 H78B 108.9 . . ?
H78A C78 H78B 107.7 . . ?
C78 C79 H79A 109.5 . . ?
C78 C79 H79B 109.5 . . ?
H79A C79 H79B 109.5 . . ?
C78 C79 H79C 109.5 . . ?
H79A C79 H79C 109.5 . . ?
H79B C79 H79C 109.5 . . ?
C63 C80 C81 112.7(5) . . ?
C63 C80 H80A 109.0 . . ?
C81 C80 H80A 109.0 . . ?
C63 C80 H80B 109.0 . . ?
C81 C80 H80B 109.0 . . ?
H80A C80 H80B 107.8 . . ?
C80 C81 H81A 109.5 . . ?
C80 C81 H81B 109.5 . . ?
H81A C81 H81B 109.5 . . ?
C80 C81 H81C 109.5 . . ?
H81A C81 H81C 109.5 . . ?
H81B C81 H81C 109.5 . . ?
C67 C82 C83 113.3(5) . . ?
C67 C82 H82A 108.9 . . ?
C83 C82 H82A 108.9 . . ?
C67 C82 H82B 108.9 . . ?
C83 C82 H82B 108.9 . . ?
H82A C82 H82B 107.7 . . ?
C82 C83 H83A 109.5 . . ?
C82 C83 H83B 109.5 . . ?
H83A C83 H83B 109.5 . . ?
C82 C83 H83C 109.5 . . ?
H83A C83 H83C 109.5 . . ?
H83B C83 H83C 109.5 . . ?
C68 C84 C85 111.8(5) . . ?
C68 C84 H84A 109.3 . . ?
C85 C84 H84A 109.3 . . ?
C68 C84 H84B 109.3 . . ?
C85 C84 H84B 109.3 . . ?
H84A C84 H84B 107.9 . . ?
C84 C85 H85A 109.5 . . ?
C84 C85 H85B 109.5 . . ?
H85A C85 H85B 109.5 . . ?
C84 C85 H85C 109.5 . . ?
H85A C85 H85C 109.5 . . ?
H85B C85 H85C 109.5 . . ?
N55 C86 Fe51 174.1(6) . . ?
C90 C87 N55 109.0(5) . . ?
C90 C87 C89 115.4(7) . . ?
N55 C87 C89 107.3(5) . . ?
C90 C87 C88 107.6(6) . . ?
N55 C87 C88 106.9(6) . . ?
C89 C87 C88 110.3(6) . . ?
C87 C88 H88A 109.5 . . ?
C87 C88 H88B 109.5 . . ?
H88A C88 H88B 109.5 . . ?
C87 C88 H88C 109.5 . . ?
H88A C88 H88C 109.5 . . ?
H88B C88 H88C 109.5 . . ?
C87 C89 H89A 109.5 . . ?
C87 C89 H89B 109.5 . . ?
H89A C89 H89B 109.5 . . ?
C87 C89 H89C 109.5 . . ?
H89A C89 H89C 109.5 . . ?
H89B C89 H89C 109.5 . . ?
C87 C90 H90A 109.5 . . ?
C87 C90 H90B 109.5 . . ?
H90A C90 H90B 109.5 . . ?
C87 C90 H90C 109.5 . . ?
H90A C90 H90C 109.5 . . ?
H90B C90 H90C 109.5 . . ?
N56 C91 Fe51 168.3(5) . . ?
N56 C92 C95A 118.1(9) . . ?
N56 C92 C93B 111.5(9) . . ?
C95A C92 C93B 127.7(11) . . ?
N56 C92 C94B 108.3(7) . . ?
C95A C92 C94B 55.1(9) . . ?
C93B C92 C94B 122.5(10) . . ?
N56 C92 C93A 107.1(7) . . ?
C95A C92 C93A 116.4(10) . . ?
C93B C92 C93A 27.7(8) . . ?
C94B C92 C93A 142.3(9) . . ?
N56 C92 C94A 103.5(8) . . ?
C95A C92 C94A 108.8(10) . . ?
C93B C92 C94A 73.2(9) . . ?
C94B C92 C94A 58.3(8) . . ?
C93A C92 C94A 100.8(9) . . ?
N56 C92 C95B 101.9(7) . . ?
C95A C92 C95B 45.4(8) . . ?
C93B C92 C95B 110.0(9) . . ?
C94B C92 C95B 100.2(8) . . ?
C93A C92 C95B 84.9(8) . . ?
C94A C92 C95B 151.0(9) . . ?
C92 C93A H93A 109.5 . . ?
C92 C93A H93B 109.5 . . ?
H93A C93A H93B 109.5 . . ?
C92 C93A H93C 109.5 . . ?
H93A C93A H93C 109.5 . . ?
H93B C93A H93C 109.5 . . ?
C92 C94A H94A 109.5 . . ?
C92 C94A H94B 109.5 . . ?
H94A C94A H94B 109.5 . . ?
C92 C94A H94C 109.5 . . ?
H94A C94A H94C 109.5 . . ?
H94B C94A H94C 109.5 . . ?
C92 C95A H95A 109.5 . . ?
C92 C95A H95B 109.5 . . ?
H95A C95A H95B 109.5 . . ?
C92 C95A H95C 109.5 . . ?
H95A C95A H95C 109.5 . . ?
H95B C95A H95C 109.5 . . ?
C92 C93B H93D 109.5 . . ?
C92 C93B H93E 109.5 . . ?
H93D C93B H93E 109.5 . . ?
C92 C93B H93F 109.5 . . ?
H93D C93B H93F 109.5 . . ?
H93E C93B H93F 109.5 . . ?
C92 C94B H94D 109.5 . . ?
C92 C94B H94E 109.5 . . ?
H94D C94B H94E 109.5 . . ?
C92 C94B H94F 109.5 . . ?
H94D C94B H94F 109.5 . . ?
H94E C94B H94F 109.5 . . ?
C92 C95B H95D 109.5 . . ?
C92 C95B H95E 109.5 . . ?
H95D C95B H95E 109.5 . . ?
C92 C95B H95F 109.5 . . ?
H95D C95B H95F 109.5 . . ?
H95E C95B H95F 109.5 . . ?
F4 P1 F5 93.5(3) . . ?
F4 P1 F3 91.3(3) . . ?
F5 P1 F3 90.7(2) . . ?
F4 P1 F6 89.8(3) . . ?
F5 P1 F6 176.7(3) . . ?
F3 P1 F6 89.2(3) . . ?
F4 P1 F1 91.4(3) . . ?
F5 P1 F1 90.4(2) . . ?
F3 P1 F1 177.0(3) . . ?
F6 P1 F1 89.5(2) . . ?
F4 P1 F2 178.7(3) . . ?
F5 P1 F2 87.7(3) . . ?
F3 P1 F2 89.3(3) . . ?
F6 P1 F2 89.0(3) . . ?
F1 P1 F2 87.9(3) . . ?
F52 P51 F56 90.3(3) . . ?
F52 P51 F51 179.3(3) . . ?
F56 P51 F51 90.4(3) . . ?
F52 P51 F53 90.0(3) . . ?
F56 P51 F53 90.4(3) . . ?
F51 P51 F53 90.0(2) . . ?
F52 P51 F55 91.9(3) . . ?
F56 P51 F55 177.7(3) . . ?
F51 P51 F55 87.4(3) . . ?
F53 P51 F55 89.5(3) . . ?
F52 P51 F54 91.7(2) . . ?
F56 P51 F54 88.3(3) . . ?
F51 P51 F54 88.4(2) . . ?
F53 P51 F54 177.9(3) . . ?
F55 P51 F54 91.6(2) . . ?

loop_
_geom_bond_atom_site_label_1
_geom_bond_atom_site_label_2
_geom_bond_distance
_geom_bond_site_symmetry_2
_geom_bond_publ_flag
Fe1 C36 1.925(7) . ?
Fe1 C41 1.944(7) . ?
Fe1 N1 1.995(5) . ?
Fe1 N3 2.003(5) . ?
Fe1 N4 2.005(5) . ?
Fe1 N2 2.017(5) . ?
O1 C19 1.367(7) . ?
O1 C1 1.388(7) . ?
N1 C1 1.349(7) . ?
N1 C4 1.419(7) . ?
N2 C6 1.386(8) . ?
N2 C9 1.388(7) . ?
N3 C14 1.387(7) . ?
N3 C11 1.411(7) . ?
N4 C19 1.350(7) . ?
N4 C16 1.419(8) . ?
N5 C36 1.201(7) . ?
N5 C37 1.488(8) . ?
N6 C41 1.160(7) . ?
N6 C42 1.477(7) . ?
C1 C2 1.452(8) . ?
C2 C3 1.378(8) . ?
C2 C20 1.517(8) . ?
C3 C4 1.468(8) . ?
C3 C22 1.526(8) . ?
C4 C5 1.395(8) . ?
C5 C6 1.419(8) . ?
C5 H5A 0.9500 . ?
C6 C7 1.454(8) . ?
C7 C8 1.383(8) . ?
C7 C24 1.517(8) . ?
C8 C9 1.470(8) . ?
C8 C26 1.529(8) . ?
C9 C10 1.402(8) . ?
C10 C11 1.378(8) . ?
C10 H10A 0.9500 . ?
C11 C12 1.473(8) . ?
C12 C13 1.374(8) . ?
C12 C28 1.536(8) . ?
C13 C14 1.471(8) . ?
C13 C30 1.516(8) . ?
C14 C15 1.424(8) . ?
C15 C16 1.384(8) . ?
C15 H15A 0.9500 . ?
C16 C17 1.486(8) . ?
C17 C18 1.376(8) . ?
C17 C32 1.526(8) . ?
C18 C19 1.457(8) . ?
C18 C34 1.519(8) . ?
C20 C21 1.539(7) . ?
C20 H20A 0.9900 . ?
C20 H20B 0.9900 . ?
C21 H21A 0.9800 . ?
C21 H21B 0.9800 . ?
C21 H21C 0.9800 . ?
C22 C23 1.543(8) . ?
C22 H22A 0.9900 . ?
C22 H22B 0.9900 . ?
C23 H23A 0.9800 . ?
C23 H23B 0.9800 . ?
C23 H23C 0.9800 . ?
C24 C25 1.568(8) . ?
C24 H24A 0.9900 . ?
C24 H24B 0.9900 . ?
C25 H25A 0.9800 . ?
C25 H25B 0.9800 . ?
C25 H25C 0.9800 . ?
C26 C27 1.559(8) . ?
C26 H26A 0.9900 . ?
C26 H26B 0.9900 . ?
C27 H27A 0.9800 . ?
C27 H27B 0.9800 . ?
C27 H27C 0.9800 . ?
C28 C29 1.543(8) . ?
C28 H28A 0.9900 . ?
C28 H28B 0.9900 . ?
C29 H29A 0.9800 . ?
C29 H29B 0.9800 . ?
C29 H29C 0.9800 . ?
C30 C31 1.532(8) . ?
C30 H30A 0.9900 . ?
C30 H30B 0.9900 . ?
C31 H31A 0.9800 . ?
C31 H31B 0.9800 . ?
C31 H31C 0.9800 . ?
C32 C33 1.574(8) . ?
C32 H32A 0.9900 . ?
C32 H32B 0.9900 . ?
C33 H33A 0.9800 . ?
C33 H33B 0.9800 . ?
C33 H33C 0.9800 . ?
C34 C35 1.539(8) . ?
C34 H34A 0.9900 . ?
C34 H34B 0.9900 . ?
C35 H35A 0.9800 . ?
C35 H35B 0.9800 . ?
C35 H35C 0.9800 . ?
C37 C38A 1.503(8) . ?
C37 C39A 1.535(8) . ?
C37 C39B 1.543(11) . ?
C37 C40B 1.544(11) . ?
C37 C38B 1.567(11) . ?
C37 C40A 1.586(7) . ?
C38A H38A 0.9800 . ?
C38A H38B 0.9800 . ?
C38A H38C 0.9800 . ?
C39A H39A 0.9800 . ?
C39A H39B 0.9800 . ?
C39A H39C 0.9800 . ?
C40A H40A 0.9800 . ?
C40A H40B 0.9800 . ?
C40A H40C 0.9800 . ?
C38B H38D 0.9800 . ?
C38B H38E 0.9800 . ?
C38B H38F 0.9800 . ?
C39B H39D 0.9800 . ?
C39B H39E 0.9800 . ?
C39B H39F 0.9800 . ?
C40B H40D 0.9800 . ?
C40B H40E 0.9800 . ?
C40B H40F 0.9800 . ?
C42 C45 1.500(9) . ?
C42 C43 1.524(9) . ?
C42 C44 1.552(11) . ?
C43 H43A 0.9800 . ?
C43 H43B 0.9800 . ?
C43 H43C 0.9800 . ?
C44 H44A 0.9800 . ?
C44 H44B 0.9800 . ?
C44 H44C 0.9800 . ?
C45 H45A 0.9800 . ?
C45 H45B 0.9800 . ?
C45 H45C 0.9800 . ?
Fe51 C86 1.938(7) . ?
Fe51 C91 1.951(6) . ?
Fe51 N53 1.987(5) . ?
Fe51 N51 1.991(5) . ?
Fe51 N54 2.004(5) . ?
Fe51 N52 2.020(5) . ?
O51 C69 1.357(7) . ?
O51 C51 1.383(7) . ?
N51 C51 1.336(7) . ?
N51 C54 1.433(8) . ?
N52 C56 1.367(8) . ?
N52 C59 1.387(7) . ?
N53 C64 1.402(8) . ?
N53 C61 1.402(7) . ?
N54 C69 1.354(7) . ?
N54 C66 1.418(8) . ?
N55 C86 1.165(7) . ?
N55 C87 1.493(7) . ?
N56 C91 1.184(7) . ?
N56 C92 1.485(8) . ?
C51 C52 1.447(8) . ?
C52 C53 1.380(9) . ?
C52 C70 1.523(8) . ?
C53 C54 1.473(8) . ?
C53 C72 1.512(9) . ?
C54 C55 1.377(8) . ?
C55 C56 1.447(8) . ?
C55 H55A 0.9500 . ?
C56 C57 1.476(8) . ?
C57 C58 1.388(8) . ?
C57 C74 1.519(9) . ?
C58 C59 1.458(8) . ?
C58 C76 1.524(8) . ?
C59 C60 1.387(8) . ?
C60 C61 1.410(8) . ?
C60 H60A 0.9500 . ?
C61 C62 1.453(8) . ?
C62 C63 1.389(8) . ?
C62 C78 1.550(8) . ?
C63 C64 1.472(8) . ?
C63 C80 1.508(9) . ?
C64 C65 1.420(8) . ?
C65 C66 1.378(8) . ?
C65 H65A 0.9500 . ?
C66 C67 1.485(8) . ?
C67 C68 1.380(8) . ?
C67 C82 1.500(9) . ?
C68 C69 1.468(8) . ?
C68 C84 1.539(8) . ?
C70 C71 1.526(8) . ?
C70 H70A 0.9900 . ?
C70 H70B 0.9900 . ?
C71 H71A 0.9800 . ?
C71 H71B 0.9800 . ?
C71 H71C 0.9800 . ?
C72 C73 1.555(8) . ?
C72 H72A 0.9900 . ?
C72 H72B 0.9900 . ?
C73 H73A 0.9800 . ?
C73 H73B 0.9800 . ?
C73 H73C 0.9800 . ?
C74 C75 1.527(8) . ?
C74 H74A 0.9900 . ?
C74 H74B 0.9900 . ?
C75 H75A 0.9800 . ?
C75 H75B 0.9800 . ?
C75 H75C 0.9800 . ?
C76 C77 1.542(7) . ?
C76 H76A 0.9900 . ?
C76 H76B 0.9900 . ?
C77 H77A 0.9800 . ?
C77 H77B 0.9800 . ?
C77 H77C 0.9800 . ?
C78 C79 1.550(8) . ?
C78 H78A 0.9900 . ?
C78 H78B 0.9900 . ?
C79 H79A 0.9800 . ?
C79 H79B 0.9800 . ?
C79 H79C 0.9800 . ?
C80 C81 1.535(8) . ?
C80 H80A 0.9900 . ?
C80 H80B 0.9900 . ?
C81 H81A 0.9800 . ?
C81 H81B 0.9800 . ?
C81 H81C 0.9800 . ?
C82 C83 1.545(8) . ?
C82 H82A 0.9900 . ?
C82 H82B 0.9900 . ?
C83 H83A 0.9800 . ?
C83 H83B 0.9800 . ?
C83 H83C 0.9800 . ?
C84 C85 1.547(8) . ?
C84 H84A 0.9900 . ?
C84 H84B 0.9900 . ?
C85 H85A 0.9800 . ?
C85 H85B 0.9800 . ?
C85 H85C 0.9800 . ?
C87 C90 1.491(9) . ?
C87 C89 1.512(9) . ?
C87 C88 1.579(10) . ?
C88 H88A 0.9800 . ?
C88 H88B 0.9800 . ?
C88 H88C 0.9800 . ?
C89 H89A 0.9800 . ?
C89 H89B 0.9800 . ?
C89 H89C 0.9800 . ?
C90 H90A 0.9800 . ?
C90 H90B 0.9800 . ?
C90 H90C 0.9800 . ?
C92 C95A 1.491(9) . ?
C92 C93B 1.496(9) . ?
C92 C94B 1.535(8) . ?
C92 C93A 1.557(9) . ?
C92 C94A 1.593(9) . ?
C92 C95B 1.614(9) . ?
C93A H93A 0.9800 . ?
C93A H93B 0.9800 . ?
C93A H93C 0.9800 . ?
C94A H94A 0.9800 . ?
C94A H94B 0.9800 . ?
C94A H94C 0.9800 . ?
C95A H95A 0.9800 . ?
C95A H95B 0.9800 . ?
C95A H95C 0.9800 . ?
C93B H93D 0.9800 . ?
C93B H93E 0.9800 . ?
C93B H93F 0.9800 . ?
C94B H94D 0.9800 . ?
C94B H94E 0.9800 . ?
C94B H94F 0.9800 . ?
C95B H95D 0.9800 . ?
C95B H95E 0.9800 . ?
C95B H95F 0.9800 . ?
P1 F4 1.584(5) . ?
P1 F5 1.592(4) . ?
P1 F3 1.603(4) . ?
P1 F6 1.604(4) . ?
P1 F1 1.610(4) . ?
P1 F2 1.645(5) . ?
P51 F52 1.585(5) . ?
P51 F56 1.611(5) . ?
P51 F51 1.613(5) . ?
P51 F53 1.615(4) . ?
P51 F55 1.619(5) . ?
P51 F54 1.622(4) . ?
